data_7111977
loop_
_publ_author_name
'Haoquan Li'
'Anke Spannenberg'
'Helfried Neumann'
'Matthias Beller'
'Xiao-Feng Wu'

_publ_section_title
;
 Regioselective synthesis of 2,3-dihydrobenzodioxepinones from epoxides
 and 2-bromophenols via palladium-catalyzed carbonylation
;
_journal_coden_Cambridge 182
_journal_name_full Chem.Commun.
_journal_page_first 2114
_journal_paper_doi 10.1039/c3cc48490d
_journal_volume 50
_journal_year 2014
_chemical_formula_sum 'C19 H14 O3'
_chemical_formula_weight 290.30
_chemical_name_systematic
; 
 ? 
;
_space_group_IT_number 14
_symmetry_cell_setting monoclinic
_symmetry_space_group_name_Hall '-P 2ybc'
_symmetry_space_group_name_H-M 'P 1 21/c 1'
_atom_sites_solution_hydrogens geom
_atom_sites_solution_primary direct
_atom_sites_solution_secondary difmap
_audit_creation_method SHELXL-97
_cell_angle_alpha 90.00
_cell_angle_beta 93.142(1)
_cell_angle_gamma 90.00
_cell_formula_units_Z 4
_cell_length_a 12.5264(3)
_cell_length_b 10.3959(2)
_cell_length_c 10.7767(2)
_cell_measurement_reflns_used 9873
_cell_measurement_temperature 150(2)
_cell_measurement_theta_max 28.88
_cell_measurement_theta_min 2.55
_cell_volume 1401.27(5)
_computing_cell_refinement 'SAINT (Bruker, 2009)'
_computing_data_collection 'APEX2 (Bruker, 2011)'
_computing_data_reduction SAINT
_computing_structure_refinement 'SHELXL-97 (Sheldrick, 2008)'
_computing_structure_solution 'SHELXS-97 (Sheldrick, 2008)'
_diffrn_ambient_temperature 150(2)
_diffrn_measured_fraction_theta_full 1.000
_diffrn_measured_fraction_theta_max 1.000
_diffrn_measurement_device_type 'Bruker Kappa APEX II Duo'
_diffrn_measurement_method '\f and \w scans'
_diffrn_radiation_monochromator 'curved graphite'
_diffrn_radiation_source 'fine-focus sealed tube'
_diffrn_radiation_type MoK\a
_diffrn_radiation_wavelength 0.71073
_diffrn_reflns_av_R_equivalents 0.0235
_diffrn_reflns_av_sigmaI/netI 0.0122
_diffrn_reflns_limit_h_max 16
_diffrn_reflns_limit_h_min -16
_diffrn_reflns_limit_k_max 13
_diffrn_reflns_limit_k_min -12
_diffrn_reflns_limit_l_max 14
_diffrn_reflns_limit_l_min -14
_diffrn_reflns_number 30250
_diffrn_reflns_theta_full 28.28
_diffrn_reflns_theta_max 28.28
_diffrn_reflns_theta_min 1.63
_exptl_absorpt_coefficient_mu 0.093
_exptl_absorpt_correction_T_max 1.000
_exptl_absorpt_correction_T_min 0.924
_exptl_absorpt_correction_type multi-scan
_exptl_absorpt_process_details 'SADABS (Bruker, 2008)'
_exptl_crystal_colour colourless
_exptl_crystal_density_diffrn 1.376
_exptl_crystal_density_method 'not measured'
_exptl_crystal_description prism
_exptl_crystal_F_000 608
_exptl_crystal_size_max 0.45
_exptl_crystal_size_mid 0.39
_exptl_crystal_size_min 0.23
_refine_diff_density_max 0.342
_refine_diff_density_min -0.228
_refine_diff_density_rms 0.042
_refine_ls_extinction_method none
_refine_ls_goodness_of_fit_ref 1.027
_refine_ls_hydrogen_treatment constr
_refine_ls_matrix_type full
_refine_ls_number_parameters 199
_refine_ls_number_reflns 3473
_refine_ls_number_restraints 0
_refine_ls_restrained_S_all 1.027
_refine_ls_R_factor_all 0.0407
_refine_ls_R_factor_gt 0.0357
_refine_ls_shift/su_max 0.001
_refine_ls_shift/su_mean 0.000
_refine_ls_structure_factor_coef Fsqd
_refine_ls_weighting_details 'calc w=1/[\s^2^(Fo^2^)+(0.0477P)^2^+0.4833P] where P=(Fo^2^+2Fc^2^)/3'
_refine_ls_weighting_scheme calc
_refine_ls_wR_factor_gt 0.0914
_refine_ls_wR_factor_ref 0.0961
_reflns_number_gt 3080
_reflns_number_total 3473
_reflns_threshold_expression >2sigma(I)
_cod_data_source_file c3cc48490d.txt
_cod_data_source_block global
_cod_original_sg_symbol_H-M P2(1)/c
_cod_database_code 7111977

loop_
_symmetry_equiv_pos_as_xyz
'x, y, z'
'-x, y+1/2, -z+1/2'
'-x, -y, -z'
'x, -y-1/2, z-1/2'

loop_
_atom_site_label
_atom_site_type_symbol
_atom_site_fract_x
_atom_site_fract_y
_atom_site_fract_z
_atom_site_U_iso_or_equiv
_atom_site_adp_type
_atom_site_occupancy
_atom_site_symmetry_multiplicity
_atom_site_calc_flag
_atom_site_refinement_flags
C1 C 0.37885(8) 0.18172(10) 0.89993(9) 0.0222(2) Uani 1 1 d .
H1A H 0.4469 0.2140 0.8692 0.027 Uiso 1 1 calc R
H1B H 0.3834 0.0867 0.9044 0.027 Uiso 1 1 calc R
C2 C 0.36524(8) 0.23468(9) 1.02922(9) 0.01848(19) Uani 1 1 d .
H2 H 0.3078 0.1855 1.0693 0.022 Uiso 1 1 calc R
C3 C 0.46840(8) 0.22165(9) 1.10670(9) 0.0195(2) Uani 1 1 d .
C4 C 0.55140(8) 0.30951(10) 1.09655(10) 0.0249(2) Uani 1 1 d .
H4 H 0.5428 0.3806 1.0415 0.030 Uiso 1 1 calc R
C5 C 0.64680(9) 0.29316(11) 1.16699(11) 0.0300(2) Uani 1 1 d .
H5 H 0.7030 0.3538 1.1608 0.036 Uiso 1 1 calc R
C6 C 0.66023(9) 0.18852(11) 1.24640(11) 0.0291(2) Uani 1 1 d .
H6 H 0.7254 0.1777 1.2946 0.035 Uiso 1 1 calc R
C7 C 0.57863(9) 0.10005(10) 1.25522(10) 0.0270(2) Uani 1 1 d .
H7 H 0.5880 0.0279 1.3088 0.032 Uiso 1 1 calc R
C8 C 0.48272(8) 0.11657(10) 1.18564(10) 0.0233(2) Uani 1 1 d .
H8 H 0.4267 0.0557 1.1921 0.028 Uiso 1 1 calc R
C9 C 0.19226(8) 0.20379(10) 0.85892(9) 0.0202(2) Uani 1 1 d .
C10 C 0.12453(8) 0.11162(10) 0.81085(9) 0.0222(2) Uani 1 1 d .
H10 H 0.1486 0.0525 0.7512 0.027 Uiso 1 1 calc R
C11 C 0.01830(8) 0.10368(10) 0.84950(9) 0.0218(2) Uani 1 1 d .
C12 C -0.05410(9) 0.00901(11) 0.80143(10) 0.0273(2) Uani 1 1 d .
H12 H -0.0318 -0.0509 0.7415 0.033 Uiso 1 1 calc R
C13 C -0.15589(9) 0.00357(11) 0.84099(11) 0.0299(2) Uani 1 1 d .
H13 H -0.2039 -0.0600 0.8079 0.036 Uiso 1 1 calc R
C14 C -0.19037(9) 0.09099(12) 0.92999(11) 0.0300(2) Uani 1 1 d .
H14 H -0.2611 0.0854 0.9571 0.036 Uiso 1 1 calc R
C15 C -0.12267(8) 0.18396(11) 0.97773(10) 0.0262(2) Uani 1 1 d .
H15 H -0.1468 0.2428 1.0376 0.031 Uiso 1 1 calc R
C16 C -0.01672(8) 0.19302(10) 0.93843(9) 0.0213(2) Uani 1 1 d .
C17 C 0.05517(8) 0.28870(9) 0.98517(9) 0.0214(2) Uani 1 1 d .
H17 H 0.0318 0.3502 1.0430 0.026 Uiso 1 1 calc R
C18 C 0.15825(8) 0.29383(9) 0.94797(9) 0.0196(2) Uani 1 1 d .
C19 C 0.23087(8) 0.39808(9) 0.99728(9) 0.0209(2) Uani 1 1 d .
O1 O 0.29262(6) 0.21715(8) 0.81348(6) 0.02386(17) Uani 1 1 d .
O2 O 0.33554(6) 0.36948(7) 1.02129(7) 0.02147(16) Uani 1 1 d .
O3 O 0.20085(6) 0.50587(7) 1.01660(8) 0.02970(19) Uani 1 1 d .

loop_
_atom_site_aniso_label
_atom_site_aniso_U_11
_atom_site_aniso_U_22
_atom_site_aniso_U_33
_atom_site_aniso_U_23
_atom_site_aniso_U_13
_atom_site_aniso_U_12
C1 0.0220(5) 0.0264(5) 0.0184(4) -0.0022(4) 0.0012(4) 0.0005(4)
C2 0.0214(4) 0.0155(4) 0.0185(4) 0.0005(3) 0.0011(3) -0.0004(3)
C3 0.0213(4) 0.0208(5) 0.0165(4) -0.0025(3) 0.0018(3) 0.0017(4)
C4 0.0244(5) 0.0256(5) 0.0248(5) 0.0015(4) 0.0013(4) -0.0016(4)
C5 0.0233(5) 0.0313(6) 0.0349(6) -0.0040(5) -0.0011(4) -0.0027(4)
C6 0.0258(5) 0.0314(6) 0.0292(5) -0.0078(4) -0.0063(4) 0.0067(4)
C7 0.0342(6) 0.0231(5) 0.0231(5) -0.0018(4) -0.0027(4) 0.0079(4)
C8 0.0268(5) 0.0203(5) 0.0227(5) -0.0009(4) 0.0011(4) 0.0014(4)
C9 0.0215(5) 0.0228(5) 0.0162(4) 0.0017(4) 0.0001(3) -0.0004(4)
C10 0.0263(5) 0.0231(5) 0.0170(4) -0.0025(4) -0.0012(4) 0.0003(4)
C11 0.0235(5) 0.0213(5) 0.0200(4) 0.0027(4) -0.0040(4) -0.0008(4)
C12 0.0297(5) 0.0255(5) 0.0259(5) -0.0004(4) -0.0050(4) -0.0039(4)
C13 0.0282(5) 0.0284(6) 0.0322(6) 0.0055(4) -0.0081(4) -0.0072(4)
C14 0.0209(5) 0.0333(6) 0.0355(6) 0.0089(5) -0.0025(4) -0.0018(4)
C15 0.0220(5) 0.0270(5) 0.0295(5) 0.0043(4) -0.0002(4) 0.0032(4)
C16 0.0209(5) 0.0209(5) 0.0216(5) 0.0044(4) -0.0025(4) 0.0013(4)
C17 0.0235(5) 0.0194(5) 0.0210(5) 0.0005(4) -0.0006(4) 0.0031(4)
C18 0.0226(5) 0.0173(4) 0.0184(4) 0.0014(3) -0.0022(3) 0.0001(4)
C19 0.0245(5) 0.0186(4) 0.0196(4) 0.0014(4) -0.0001(4) -0.0009(4)
O1 0.0222(4) 0.0338(4) 0.0157(3) -0.0001(3) 0.0017(3) -0.0026(3)
O2 0.0230(3) 0.0160(3) 0.0249(4) -0.0002(3) -0.0023(3) -0.0008(3)
O3 0.0316(4) 0.0178(4) 0.0393(5) -0.0020(3) -0.0022(3) 0.0021(3)

loop_
_atom_type_symbol
_atom_type_description
_atom_type_scat_dispersion_real
_atom_type_scat_dispersion_imag
_atom_type_scat_source
C C 0.0033 0.0016 'International Tables Vol C Tables 4.2.6.8 and 6.1.1.4'
H H 0.0000 0.0000 'International Tables Vol C Tables 4.2.6.8 and 6.1.1.4'
O O 0.0106 0.0060 'International Tables Vol C Tables 4.2.6.8 and 6.1.1.4'

loop_
_geom_angle_atom_site_label_1
_geom_angle_atom_site_label_2
_geom_angle_atom_site_label_3
_geom_angle
O1 C1 C2 112.62(8)
O1 C1 H1A 109.1
C2 C1 H1A 109.1
O1 C1 H1B 109.1
C2 C1 H1B 109.1
H1A C1 H1B 107.8
O2 C2 C3 109.21(8)
O2 C2 C1 109.75(8)
C3 C2 C1 109.91(8)
O2 C2 H2 109.3
C3 C2 H2 109.3
C1 C2 H2 109.3
C8 C3 C4 119.44(9)
C8 C3 C2 119.21(9)
C4 C3 C2 121.28(9)
C5 C4 C3 119.99(10)
C5 C4 H4 120.0
C3 C4 H4 120.0
C6 C5 C4 120.24(11)
C6 C5 H5 119.9
C4 C5 H5 119.9
C7 C6 C5 119.91(10)
C7 C6 H6 120.0
C5 C6 H6 120.0
C6 C7 C8 120.05(10)
C6 C7 H7 120.0
C8 C7 H7 120.0
C3 C8 C7 120.36(10)
C3 C8 H8 119.8
C7 C8 H8 119.8
C10 C9 O1 119.72(9)
C10 C9 C18 121.04(9)
O1 C9 C18 119.03(9)
C9 C10 C11 120.25(9)
C9 C10 H10 119.9
C11 C10 H10 119.9
C12 C11 C10 121.67(10)
C12 C11 C16 119.04(10)
C10 C11 C16 119.29(9)
C13 C12 C11 120.25(11)
C13 C12 H12 119.9
C11 C12 H12 119.9
C12 C13 C14 120.81(10)
C12 C13 H13 119.6
C14 C13 H13 119.6
C15 C14 C13 120.40(10)
C15 C14 H14 119.8
C13 C14 H14 119.8
C14 C15 C16 120.38(10)
C14 C15 H15 119.8
C16 C15 H15 119.8
C17 C16 C15 121.86(10)
C17 C16 C11 119.03(9)
C15 C16 C11 119.11(9)
C18 C17 C16 120.88(9)
C18 C17 H17 119.6
C16 C17 H17 119.6
C17 C18 C9 119.49(9)
C17 C18 C19 119.22(9)
C9 C18 C19 121.22(9)
O3 C19 O2 118.64(9)
O3 C19 C18 123.16(9)
O2 C19 C18 118.20(8)
C9 O1 C1 114.29(7)
C19 O2 C2 117.72(7)

loop_
_geom_bond_atom_site_label_1
_geom_bond_atom_site_label_2
_geom_bond_distance
C1 O1 1.4353(12)
C1 C2 1.5165(13)
C1 H1A 0.9900
C1 H1B 0.9900
C2 O2 1.4512(11)
C2 C3 1.5057(13)
C2 H2 1.0000
C3 C8 1.3902(14)
C3 C4 1.3927(14)
C4 C5 1.3906(15)
C4 H4 0.9500
C5 C6 1.3886(17)
C5 H5 0.9500
C6 C7 1.3821(17)
C6 H6 0.9500
C7 C8 1.3915(15)
C7 H7 0.9500
C8 H8 0.9500
C9 C10 1.3631(14)
C9 O1 1.3809(12)
C9 C18 1.4226(14)
C10 C11 1.4183(14)
C10 H10 0.9500
C11 C12 1.4170(14)
C11 C16 1.4212(15)
C12 C13 1.3676(16)
C12 H12 0.9500
C13 C14 1.4064(18)
C13 H13 0.9500
C14 C15 1.3675(16)
C14 H14 0.9500
C15 C16 1.4182(14)
C15 H15 0.9500
C16 C17 1.4157(14)
C17 C18 1.3738(14)
C17 H17 0.9500
C18 C19 1.4938(13)
C19 O3 1.2037(13)
C19 O2 1.3555(12)

loop_
_geom_torsion_atom_site_label_1
_geom_torsion_atom_site_label_2
_geom_torsion_atom_site_label_3
_geom_torsion_atom_site_label_4
_geom_torsion
O1 C1 C2 O2 -46.56(11)
O1 C1 C2 C3 -166.67(8)
O2 C2 C3 C8 143.01(9)
C1 C2 C3 C8 -96.54(11)
O2 C2 C3 C4 -39.96(12)
C1 C2 C3 C4 80.48(12)
C8 C3 C4 C5 -1.33(15)
C2 C3 C4 C5 -178.35(9)
C3 C4 C5 C6 0.83(17)
C4 C5 C6 C7 0.19(17)
C5 C6 C7 C8 -0.71(17)
C4 C3 C8 C7 0.82(15)
C2 C3 C8 C7 177.90(9)
C6 C7 C8 C3 0.20(16)
O1 C9 C10 C11 -174.87(9)
C18 C9 C10 C11 -0.22(15)
C9 C10 C11 C12 -179.96(10)
C9 C10 C11 C16 0.21(15)
C10 C11 C12 C13 179.73(10)
C16 C11 C12 C13 -0.44(15)
C11 C12 C13 C14 -0.26(16)
C12 C13 C14 C15 0.61(17)
C13 C14 C15 C16 -0.26(16)
C14 C15 C16 C17 179.48(10)
C14 C15 C16 C11 -0.43(15)
C12 C11 C16 C17 -179.14(9)
C10 C11 C16 C17 0.69(14)
C12 C11 C16 C15 0.78(14)
C10 C11 C16 C15 -179.39(9)
C15 C16 C17 C18 178.47(9)
C11 C16 C17 C18 -1.62(14)
C16 C17 C18 C9 1.62(14)
C16 C17 C18 C19 178.63(9)
C10 C9 C18 C17 -0.69(14)
O1 C9 C18 C17 174.00(8)
C10 C9 C18 C19 -177.65(9)
O1 C9 C18 C19 -2.96(14)
C17 C18 C19 O3 -36.30(15)
C9 C18 C19 O3 140.66(11)
C17 C18 C19 O2 143.69(9)
C9 C18 C19 O2 -39.34(13)
C10 C9 O1 C1 -111.72(10)
C18 C9 O1 C1 73.52(11)
C2 C1 O1 C9 -44.71(11)
O3 C19 O2 C2 164.12(9)
C18 C19 O2 C2 -15.87(12)
C3 C2 O2 C19 -156.12(8)
C1 C2 O2 C19 83.34(10)
